data_7157268
loop_
_publ_author_name
'Mayorqu\'in-Torres, Martha C'
'Gonz\'alez-Orozco, Juan Carlos'
'Flores-\'Alamo, Marcos'
'Camacho-Arroyo, Ignacio'
'Iglesias-Arteaga, Mart\'in A'

_publ_section_title
;
 Palladium catalyzed synthesis of benzannulated steroid spiroketals.
;
_journal_issue 4
_journal_name_full 'Organic &amp; biomolecular chemistry'
_journal_page_first 725
_journal_page_last 737
_journal_paper_doi 10.1039/c9ob02255d
_journal_volume 18
_journal_year 2020
_chemical_absolute_configuration syn
_chemical_formula_sum 'C34 H52 O2'
_chemical_formula_weight 492.75
_space_group_IT_number 4
_space_group_name_Hall 'P 2yb'
_space_group_name_H-M_alt 'P 1 21 1'
_symmetry_cell_setting monoclinic
_symmetry_Int_Tables_number 4
_symmetry_space_group_name_Hall 'P 2yb'
_symmetry_space_group_name_H-M 'P 1 21 1'
_atom_sites_solution_hydrogens geom
_audit_conform_dict_location ftp://ftp.iucr.org/pub/cif_core.dic
_audit_conform_dict_name cif_core.dic
_audit_conform_dict_version 2.4.5
_audit_creation_date 2019-08-21T10:05:39-00:00
_audit_creation_method 'WinGX routine CIF_UPDATE'
_audit_update_record
;
2019-09-11 deposited with the CCDC.	2019-12-19 downloaded from the CCDC.
;
_cell_angle_alpha 90
_cell_angle_beta 90.048(4)
_cell_angle_gamma 90
_cell_formula_units_Z 4
_cell_length_a 8.4637(4)
_cell_length_b 7.4511(3)
_cell_length_c 47.1253(17)
_cell_measurement_reflns_used 9964
_cell_measurement_temperature 130(2)
_cell_measurement_theta_max 72.775
_cell_measurement_theta_min 5.199
_cell_volume 2971.9(2)
_computing_cell_refinement
;
        CrysAlisPro, Agilent Technologies,
        Version 1.171.36.32 (release 02-08-2013 CrysAlis171 .NET)
        (compiled Aug  2 2013,16:46:58)
;
_computing_data_collection
;
        CrysAlisPro, Agilent Technologies,
        Version 1.171.36.32 (release 02-08-2013 CrysAlis171 .NET)
        (compiled Aug  2 2013,16:46:58)
;
_computing_data_reduction
;
        CrysAlisPro, Agilent Technologies,
        Version 1.171.36.32 (release 02-08-2013 CrysAlis171 .NET)
        (compiled Aug  2 2013,16:46:58)
;
_computing_molecular_graphics
;
          'Ortep-3 for Windows (Farrugia, 1997)'
      L. J. Farrugia, J. Appl. Crystallogr., 1997, 30, 565.
;
_computing_publication_material
;	
        'WinGX publication routines (Farrugia, 1999)'				 
	L. J. Farrugia, J. Appl. Crystallogr., 1999, 32, 837-838.
;
_computing_structure_refinement
;
      'SHELXS-2014 (Sheldrick, 2015)'
      Sheldrick, G. M. (2015). Acta Cryst. C71, 3--8.
;
_computing_structure_solution
;
      'SHELXS-2014 (Sheldrick, 2015)'
      Sheldrick, G. M. (2015). Acta Cryst. A71, 3--8.
;
_diffrn_ambient_temperature 130(2)
_diffrn_detector_area_resol_mean 10.4685
_diffrn_measured_fraction_theta_full 0.999
_diffrn_measured_fraction_theta_max 0.982
_diffrn_measurement_device_type 'Xcalibur, Atlas, Gemini'
_diffrn_measurement_method '\w scans'
_diffrn_orient_matrix_UB_11 -0.0991427
_diffrn_orient_matrix_UB_12 -0.0429505
_diffrn_orient_matrix_UB_13 -0.0266011
_diffrn_orient_matrix_UB_21 -0.1477679
_diffrn_orient_matrix_UB_22 -0.0228617
_diffrn_orient_matrix_UB_23 0.0186969
_diffrn_orient_matrix_UB_31 -0.0380409
_diffrn_orient_matrix_UB_32 0.2008982
_diffrn_orient_matrix_UB_33 -0.0035539
_diffrn_radiation_monochromator graphite
_diffrn_radiation_type CuK\a
_diffrn_radiation_wavelength 1.54184
_diffrn_reflns_av_R_equivalents 0.0632
_diffrn_reflns_av_unetI/netI 0.088
_diffrn_reflns_Laue_measured_fraction_full 0.999
_diffrn_reflns_Laue_measured_fraction_max 0.982
_diffrn_reflns_limit_h_max 10
_diffrn_reflns_limit_h_min -10
_diffrn_reflns_limit_k_max 8
_diffrn_reflns_limit_k_min -8
_diffrn_reflns_limit_l_max 57
_diffrn_reflns_limit_l_min -58
_diffrn_reflns_number 65679
_diffrn_reflns_point_group_measured_fraction_full 0.975
_diffrn_reflns_point_group_measured_fraction_max 0.951
_diffrn_reflns_theta_full 67.684
_diffrn_reflns_theta_max 74.025
_diffrn_reflns_theta_min 3.752
_exptl_absorpt_coefficient_mu 0.498
_exptl_absorpt_correction_T_max 0.948
_exptl_absorpt_correction_T_min 0.84
_exptl_absorpt_correction_type analytical
_exptl_absorpt_process_details
;
        CrysAlisPro, Agilent Technologies,
        Version 1.171.36.32 (release 02-08-2013 CrysAlis171 .NET)
        (compiled Aug  2 2013,16:46:58)
Analytical numeric absorption correction using a multifaceted crystal
                        model based on expressions derived by R.C. Clark & J.S.
        (Clark, R. C. & Reid, J. S. (1995). Acta Cryst. A51, 887-897)
;
_exptl_crystal_colour colourless
_exptl_crystal_density_diffrn 1.101
_exptl_crystal_description plate
_exptl_crystal_F_000 1088
_exptl_crystal_size_max 0.48
_exptl_crystal_size_mid 0.25
_exptl_crystal_size_min 0.11
_refine_diff_density_max 0.249
_refine_diff_density_min -0.229
_refine_diff_density_rms 0.04
_refine_ls_abs_structure_details
;
 Flack x determined using 3336 quotients [(I+)-(I-)]/[(I+)+(I-)]
 (Parsons, Flack and Wagner, Acta Cryst. B69 (2013) 249-259).
;
_refine_ls_abs_structure_Flack -0.14(11)
_refine_ls_extinction_method none
_refine_ls_goodness_of_fit_ref 1.053
_refine_ls_hydrogen_treatment constr
_refine_ls_matrix_type full
_refine_ls_number_parameters 659
_refine_ls_number_reflns 11470
_refine_ls_number_restraints 1
_refine_ls_restrained_S_all 1.053
_refine_ls_R_factor_all 0.0675
_refine_ls_R_factor_gt 0.0492
_refine_ls_shift/su_max 0
_refine_ls_shift/su_mean 0
_refine_ls_structure_factor_coef Fsqd
_refine_ls_weighting_details 'w=1/[\s^2^(Fo^2^)+(0.0450P)^2^+0.4527P] where P=(Fo^2^+2Fc^2^)/3'
_refine_ls_weighting_scheme calc
_refine_ls_wR_factor_gt 0.1042
_refine_ls_wR_factor_ref 0.1143
_reflns_Friedel_coverage 0.792
_reflns_Friedel_fraction_full 0.946
_reflns_Friedel_fraction_max 0.915
_reflns_number_gt 9231
_reflns_number_total 11470
_reflns_threshold_expression 'I > 2\s(I)'
_cod_data_source_file c9ob02255d2.cif
_cod_data_source_block 4-mcmt94a4
_cod_depositor_comments 'Adding full bibliography for 7157265--7157270.cif.'
_cod_original_sg_symbol_H-M 'P 21'
_cod_database_code 7157268
_shelx_estimated_absorpt_t_min 0.796
_shelx_estimated_absorpt_t_max 0.947

loop_
_symmetry_equiv_pos_as_xyz
'x, y, z'
'-x, y+1/2, -z'

loop_
_atom_site_label
_atom_site_type_symbol
_atom_site_fract_x
_atom_site_fract_y
_atom_site_fract_z
_atom_site_U_iso_or_equiv
_atom_site_adp_type
_atom_site_occupancy
_atom_site_site_symmetry_order
_atom_site_calc_flag
_atom_site_refinement_flags_posn
_atom_site_refinement_flags_adp
C1 C 0.0390(4) -1.1036(5) -0.42922(7) 0.0397(8) Uani 1 1 d . .
H1A H 0.095817 -1.104635 -0.447572 0.048 Uiso 1 1 calc R U
H1B H 0.045484 -1.225971 -0.421101 0.048 Uiso 1 1 calc R U
C1' C -0.0930(4) -0.6703(5) -0.48210(7) 0.0399(8) Uani 1 1 d . .
H1'A H -0.071282 -0.673975 -0.502728 0.048 Uiso 1 1 calc R U
H1'B H -0.005217 -0.604399 -0.472919 0.048 Uiso 1 1 calc R U
C1B C -0.4880(5) -1.7938(5) -0.07887(7) 0.0481(9) Uani 1 1 d . .
H1BA H -0.538864 -1.825174 -0.060621 0.058 Uiso 1 1 calc R U
H1BB H -0.482862 -1.904301 -0.090499 0.058 Uiso 1 1 calc R U
C1B' C -0.3860(5) -1.4033(6) -0.01548(7) 0.0487(10) Uani 1 1 d . .
H1BC H -0.393599 -1.430186 0.005043 0.058 Uiso 1 1 calc R U
H1BD H -0.486928 -1.347106 -0.021345 0.058 Uiso 1 1 calc R U
C2 C -0.1327(4) -1.0584(5) -0.43459(7) 0.0409(8) Uani 1 1 d . .
H2A H -0.174342 -1.137826 -0.449682 0.049 Uiso 1 1 calc R U
H2B H -0.194259 -1.081515 -0.417107 0.049 Uiso 1 1 calc R U
C2B C -0.3202(5) -1.7289(5) -0.07300(7) 0.0457(9) Uani 1 1 d . .
H2BA H -0.266488 -1.816299 -0.060448 0.055 Uiso 1 1 calc R U
H2BB H -0.261045 -1.724025 -0.091093 0.055 Uiso 1 1 calc R U
C3 C -0.1554(4) -0.8653(5) -0.44338(6) 0.0332(7) Uani 1 1 d . .
C3B C -0.3165(4) -1.5455(5) -0.05917(6) 0.0401(8) Uani 1 1 d . .
C4' C -0.3255(4) -0.8063(5) -0.44292(6) 0.0379(8) Uani 1 1 d . .
H4'A H -0.3607 -0.796603 -0.422951 0.046 Uiso 1 1 calc R U
H4'B H -0.390914 -0.899292 -0.452254 0.046 Uiso 1 1 calc R U
C4B' C -0.1543(4) -1.4608(5) -0.05950(7) 0.0431(9) Uani 1 1 d . .
H4BA H -0.075998 -1.548795 -0.052385 0.052 Uiso 1 1 calc R U
H4BB H -0.125689 -1.430369 -0.079285 0.052 Uiso 1 1 calc R U
C5 C 0.0928(3) -0.7842(4) -0.42130(6) 0.0299(7) Uani 1 1 d . .
H5 H 0.145093 -0.775666 -0.440273 0.036 Uiso 1 1 calc R U
C5' C -0.4875(4) -0.5272(6) -0.45260(7) 0.0467(9) Uani 1 1 d . .
H5' H -0.562069 -0.566579 -0.438897 0.056 Uiso 1 1 calc R U
C5B C -0.5793(4) -1.4812(5) -0.07675(7) 0.0353(8) Uani 1 1 d . .
H5B H -0.624357 -1.503784 -0.057469 0.042 Uiso 1 1 calc R U
C5B' C -0.0309(4) -1.1634(6) -0.04556(8) 0.0494(10) Uani 1 1 d . .
H5B' H 0.043944 -1.177691 -0.060401 0.059 Uiso 1 1 calc R U
C6 C 0.1529(4) -0.6330(4) -0.40264(7) 0.0328(7) Uani 1 1 d . .
H6A H 0.124213 -0.5163 -0.411279 0.039 Uiso 1 1 calc R U
H6B H 0.269598 -0.639193 -0.401454 0.039 Uiso 1 1 calc R U
C6' C -0.5147(5) -0.3702(6) -0.46719(8) 0.0523(10) Uani 1 1 d . .
H6' H -0.607742 -0.302801 -0.463519 0.063 Uiso 1 1 calc R U
C6B' C -0.0231(5) -1.0138(6) -0.02839(9) 0.0563(11) Uani 1 1 d . .
H6B' H 0.05718 -0.926739 -0.03136 0.068 Uiso 1 1 calc R U
C6B C -0.6634(4) -1.3216(5) -0.08987(7) 0.0375(8) Uani 1 1 d . .
H6BA H -0.646528 -1.214182 -0.077874 0.045 Uiso 1 1 calc R U
H6BB H -0.778375 -1.345742 -0.09065 0.045 Uiso 1 1 calc R U
C7' C -0.4073(4) -0.3098(6) -0.48721(7) 0.0466(9) Uani 1 1 d . .
H7' H -0.426009 -0.201689 -0.49734 0.056 Uiso 1 1 calc R U
C7 C 0.0834(4) -0.6443(4) -0.37291(6) 0.0302(7) Uani 1 1 d . .
H7A H 0.129433 -0.548327 -0.360956 0.036 Uiso 1 1 calc R U
H7B H -0.032196 -0.624635 -0.373902 0.036 Uiso 1 1 calc R U
C7B C -0.6024(4) -1.2850(4) -0.11964(6) 0.0338(7) Uani 1 1 d . .
H7BA H -0.490233 -1.247804 -0.118605 0.041 Uiso 1 1 calc R U
H7BB H -0.663331 -1.185212 -0.12816 0.041 Uiso 1 1 calc R U
C7B' C -0.1321(5) -0.9903(6) -0.00687(9) 0.0580(11) Uani 1 1 d . .
H7B' H -0.127673 -0.887416 0.005009 0.07 Uiso 1 1 calc R U
C8' C -0.2726(4) -0.4096(5) -0.49217(7) 0.0400(8) Uani 1 1 d . .
H8' H -0.198412 -0.369781 -0.505908 0.048 Uiso 1 1 calc R U
C8 C 0.1162(3) -0.8256(4) -0.35938(6) 0.0254(6) Uani 1 1 d . .
H8 H 0.233052 -0.838508 -0.356998 0.031 Uiso 1 1 calc R U
C8B C -0.6168(4) -1.4516(4) -0.13854(6) 0.0298(7) Uani 1 1 d . .
H8B H -0.731483 -1.480463 -0.140846 0.036 Uiso 1 1 calc R U
C8B' C -0.2472(5) -1.1189(6) -0.00292(7) 0.0494(10) Uani 1 1 d . .
H8B' H -0.322726 -1.103162 0.011776 0.059 Uiso 1 1 calc R U
C9 C 0.0569(4) -0.9812(4) -0.37822(6) 0.0268(6) Uani 1 1 d . .
H9 H -0.060412 -0.96787 -0.379651 0.032 Uiso 1 1 calc R U
C9' C -0.2442(4) -0.5680(5) -0.47728(6) 0.0330(7) Uani 1 1 d . .
C9B' C -0.2553(4) -1.2706(5) -0.01994(7) 0.0401(8) Uani 1 1 d . .
C9B C -0.5341(4) -1.6153(4) -0.12507(6) 0.0309(7) Uani 1 1 d . .
H9B H -0.419517 -1.584024 -0.123616 0.037 Uiso 1 1 calc R U
C10' C -0.3530(4) -0.6290(5) -0.45755(6) 0.0351(8) Uani 1 1 d . .
C10 C 0.1223(4) -0.9721(4) -0.40903(6) 0.0313(7) Uani 1 1 d . .
C10B C -0.5914(4) -1.6547(5) -0.09434(7) 0.0372(8) Uani 1 1 d . .
C11 C 0.0880(4) -1.1623(4) -0.36352(6) 0.0343(8) Uani 1 1 d . .
H11A H 0.038324 -1.258852 -0.374866 0.041 Uiso 1 1 calc R U
H11B H 0.203343 -1.184661 -0.363259 0.041 Uiso 1 1 calc R U
C11B C -0.5451(4) -1.7780(5) -0.14517(7) 0.0380(8) Uani 1 1 d . .
H11C H -0.483089 -1.878255 -0.137039 0.046 Uiso 1 1 calc R U
H11D H -0.656641 -1.817181 -0.146373 0.046 Uiso 1 1 calc R U
C12 C 0.0253(4) -1.1731(4) -0.33296(6) 0.0323(7) Uani 1 1 d . .
H12A H -0.091653 -1.172203 -0.333388 0.039 Uiso 1 1 calc R U
H12B H 0.059527 -1.287933 -0.32437 0.039 Uiso 1 1 calc R U
C12B C -0.4843(4) -1.7385(4) -0.17524(6) 0.0338(7) Uani 1 1 d . .
H12C H -0.369347 -1.71451 -0.174419 0.041 Uiso 1 1 calc R U
H12D H -0.50086 -1.845659 -0.18731 0.041 Uiso 1 1 calc R U
C13 C 0.0835(3) -1.0173(4) -0.31440(6) 0.0254(6) Uani 1 1 d . .
C13B C -0.5678(3) -1.5775(4) -0.18874(6) 0.0289(7) Uani 1 1 d . .
C14 C 0.0393(3) -0.8440(4) -0.33032(6) 0.0251(6) Uani 1 1 d . .
H14 H -0.077049 -0.850732 -0.333833 0.03 Uiso 1 1 calc R U
C14B C -0.5468(4) -1.4204(4) -0.16771(6) 0.0274(7) Uani 1 1 d . .
H14B H -0.430391 -1.406717 -0.164816 0.033 Uiso 1 1 calc R U
C15 C 0.0630(4) -0.6956(4) -0.30868(6) 0.0331(7) Uani 1 1 d . .
H15A H -0.005394 -0.591271 -0.312994 0.04 Uiso 1 1 calc R U
H15B H 0.174536 -0.65553 -0.308296 0.04 Uiso 1 1 calc R U
C15B C -0.5997(4) -1.2558(5) -0.18445(7) 0.0370(8) Uani 1 1 d . .
H15C H -0.547896 -1.145844 -0.177186 0.044 Uiso 1 1 calc R U
H15D H -0.715678 -1.240381 -0.183369 0.044 Uiso 1 1 calc R U
C16 C 0.0161(4) -0.7825(4) -0.28027(6) 0.0354(7) Uani 1 1 d . .
H16A H -0.083379 -0.729241 -0.273117 0.042 Uiso 1 1 calc R U
H16B H 0.099905 -0.763232 -0.265925 0.042 Uiso 1 1 calc R U
C16B C -0.5472(4) -1.2961(5) -0.21510(7) 0.0371(8) Uani 1 1 d . .
H16C H -0.459913 -1.215119 -0.220711 0.045 Uiso 1 1 calc R U
H16D H -0.636399 -1.278457 -0.228402 0.045 Uiso 1 1 calc R U
C17 C -0.0063(3) -0.9869(4) -0.28603(6) 0.0271(6) Uani 1 1 d . .
H17 H -0.121124 -1.006473 -0.289997 0.033 Uiso 1 1 calc R U
C17B C -0.4909(3) -1.4953(4) -0.21573(6) 0.0303(7) Uani 1 1 d . .
H17B H -0.374101 -1.494484 -0.212514 0.036 Uiso 1 1 calc R U
C18 C 0.2613(4) -1.0317(5) -0.30870(7) 0.0352(7) Uani 1 1 d . .
H18A H 0.283612 -1.143791 -0.298575 0.053 Uiso 1 1 calc R U
H18B H 0.295545 -0.929644 -0.297099 0.053 Uiso 1 1 calc R U
H18C H 0.318596 -1.030837 -0.326762 0.053 Uiso 1 1 calc R U
C18B C -0.7424(4) -1.6207(5) -0.19464(7) 0.0364(8) Uani 1 1 d . .
H18D H -0.749415 -1.725169 -0.207214 0.055 Uiso 1 1 calc R U
H18E H -0.792879 -1.517296 -0.203752 0.055 Uiso 1 1 calc R U
H18F H -0.796169 -1.647187 -0.176714 0.055 Uiso 1 1 calc R U
C19 C 0.3007(4) -1.0126(5) -0.41014(7) 0.0423(8) Uani 1 1 d . .
H19A H 0.318147 -1.140916 -0.406794 0.064 Uiso 1 1 calc R U
H19B H 0.355281 -0.94283 -0.395483 0.064 Uiso 1 1 calc R U
H19C H 0.34213 -0.979915 -0.428851 0.064 Uiso 1 1 calc R U
C19B C -0.7631(4) -1.7230(6) -0.09383(8) 0.0498(10) Uani 1 1 d . .
H19D H -0.766479 -1.846897 -0.100801 0.075 Uiso 1 1 calc R U
H19E H -0.828741 -1.646779 -0.106008 0.075 Uiso 1 1 calc R U
H19F H -0.803367 -1.718961 -0.074346 0.075 Uiso 1 1 calc R U
C20 C 0.0355(4) -1.1002(4) -0.25972(6) 0.0286(7) Uani 1 1 d . .
H20 H 0.146517 -1.070494 -0.254164 0.034 Uiso 1 1 calc R U
C20B C -0.5197(4) -1.5841(4) -0.24473(6) 0.0320(7) Uani 1 1 d . .
H20B H -0.635195 -1.575898 -0.249027 0.038 Uiso 1 1 calc R U
C21 C 0.0277(4) -1.3018(4) -0.26536(6) 0.0364(8) Uani 1 1 d . .
H21A H -0.075095 -1.331882 -0.273693 0.055 Uiso 1 1 calc R U
H21B H 0.041119 -1.367062 -0.247471 0.055 Uiso 1 1 calc R U
H21C H 0.111986 -1.33578 -0.278553 0.055 Uiso 1 1 calc R U
C21B C -0.4734(4) -1.7823(5) -0.24516(7) 0.0442(9) Uani 1 1 d . .
H21D H -0.364723 -1.795469 -0.238272 0.066 Uiso 1 1 calc R U
H21E H -0.480737 -1.82816 -0.264603 0.066 Uiso 1 1 calc R U
H21F H -0.54502 -1.850307 -0.232868 0.066 Uiso 1 1 calc R U
C22 C -0.0723(4) -1.0491(5) -0.23484(6) 0.0337(7) Uani 1 1 d . .
H22A H -0.080214 -0.916707 -0.233906 0.04 Uiso 1 1 calc R U
H22B H -0.179571 -1.096724 -0.238566 0.04 Uiso 1 1 calc R U
C22B C -0.4299(4) -1.4804(5) -0.26801(7) 0.0371(8) Uani 1 1 d . .
H22C H -0.444243 -1.350119 -0.26475 0.044 Uiso 1 1 calc R U
H22D H -0.31568 -1.506881 -0.2662 0.044 Uiso 1 1 calc R U
C23 C -0.0160(4) -1.1190(5) -0.20609(7) 0.0443(9) Uani 1 1 d . .
H23A H -0.023418 -1.251546 -0.206015 0.053 Uiso 1 1 calc R U
H23B H 0.096641 -1.086598 -0.203577 0.053 Uiso 1 1 calc R U
C23B C -0.4823(4) -1.5245(6) -0.29824(7) 0.0441(9) Uani 1 1 d . .
H23C H -0.464686 -1.653935 -0.301805 0.053 Uiso 1 1 calc R U
H23D H -0.59708 -1.501242 -0.299992 0.053 Uiso 1 1 calc R U
C24 C -0.1096(4) -1.0457(6) -0.18117(7) 0.0487(10) Uani 1 1 d . .
H24A H -0.219526 -1.090239 -0.182489 0.058 Uiso 1 1 calc R U
H24B H -0.112947 -0.913147 -0.182578 0.058 Uiso 1 1 calc R U
C24B C -0.3952(4) -1.4163(6) -0.32077(7) 0.0428(9) Uani 1 1 d . .
H24C H -0.281325 -1.445809 -0.31976 0.051 Uiso 1 1 calc R U
H24D H -0.406823 -1.287052 -0.316358 0.051 Uiso 1 1 calc R U
C25 C -0.0416(5) -1.0977(7) -0.15199(7) 0.0575(12) Uani 1 1 d . .
H25 H 0.07398 -1.070055 -0.152136 0.069 Uiso 1 1 calc R U
C25B C -0.4533(4) -1.4494(6) -0.35116(7) 0.0493(10) Uani 1 1 d . .
H25B H -0.569757 -1.426619 -0.351602 0.059 Uiso 1 1 calc R U
C26 C -0.1178(6) -0.9859(9) -0.12862(9) 0.0858(18) Uani 1 1 d . .
H26A H -0.105634 -0.858094 -0.133024 0.129 Uiso 1 1 calc R U
H26B H -0.06634 -1.012277 -0.110455 0.129 Uiso 1 1 calc R U
H26C H -0.23042 -1.015389 -0.127349 0.129 Uiso 1 1 calc R U
C26B C -0.4256(5) -1.6410(6) -0.36053(8) 0.0566(11) Uani 1 1 d . .
H26D H -0.312495 -1.668381 -0.359452 0.085 Uiso 1 1 calc R U
H26E H -0.462247 -1.656005 -0.380114 0.085 Uiso 1 1 calc R U
H26F H -0.484059 -1.722719 -0.348077 0.085 Uiso 1 1 calc R U
C27 C -0.0606(5) -1.2971(7) -0.14620(8) 0.0652(13) Uani 1 1 d . .
H27A H -0.172826 -1.329161 -0.147119 0.098 Uiso 1 1 calc R U
H27B H -0.019341 -1.325008 -0.127274 0.098 Uiso 1 1 calc R U
H27C H -0.002037 -1.365726 -0.16047 0.098 Uiso 1 1 calc R U
C27B C -0.3753(5) -1.3193(7) -0.37172(8) 0.0676(13) Uani 1 1 d . .
H27D H -0.399407 -1.19577 -0.366026 0.101 Uiso 1 1 calc R U
H27E H -0.415628 -1.340668 -0.390925 0.101 Uiso 1 1 calc R U
H27F H -0.260662 -1.337566 -0.37145 0.101 Uiso 1 1 calc R U
10B' C -0.1463(4) -1.2936(5) -0.04155(7) 0.0401(8) Uani 1 1 d . .
O2' O -0.0950(3) -0.8489(3) -0.47153(4) 0.0366(5) Uani 1 1 d . .
O2B' O -0.3676(3) -1.5689(4) -0.03063(5) 0.0455(6) Uani 1 1 d . .
O4 O -0.0737(2) -0.7480(3) -0.42465(4) 0.0292(5) Uani 1 1 d . .
O4B O -0.4174(3) -1.4236(3) -0.07371(4) 0.0332(5) Uani 1 1 d . .

loop_
_atom_site_aniso_label
_atom_site_aniso_U_11
_atom_site_aniso_U_22
_atom_site_aniso_U_33
_atom_site_aniso_U_23
_atom_site_aniso_U_13
_atom_site_aniso_U_12
C1 0.069(2) 0.0239(18) 0.0261(15) -0.0005(13) -0.0015(15) 0.0077(16)
C1' 0.0397(18) 0.053(2) 0.0273(16) 0.0124(16) 0.0072(14) 0.0049(16)
C1B 0.077(3) 0.033(2) 0.0348(18) 0.0048(15) -0.0048(17) 0.0009(19)
C1B' 0.055(2) 0.063(3) 0.0280(18) -0.0086(17) 0.0050(16) 0.000(2)
C2 0.062(2) 0.033(2) 0.0277(16) -0.0027(14) -0.0078(15) -0.0100(17)
C2B 0.067(2) 0.037(2) 0.0327(18) 0.0001(15) -0.0109(17) 0.0164(18)
C3 0.0408(18) 0.0361(19) 0.0226(14) 0.0027(13) -0.0003(13) -0.0019(15)
C3B 0.047(2) 0.048(2) 0.0259(16) -0.0036(15) -0.0034(14) 0.0107(17)
C4' 0.0373(18) 0.050(2) 0.0268(16) 0.0036(15) 0.0025(13) -0.0089(16)
C4B' 0.0389(19) 0.058(3) 0.0323(17) -0.0070(16) -0.0027(14) 0.0123(17)
C5 0.0345(16) 0.0295(18) 0.0259(15) 0.0064(13) 0.0069(12) 0.0021(14)
C5' 0.0365(19) 0.070(3) 0.0333(18) -0.0062(18) -0.0029(14) 0.0018(18)
C5B 0.0398(18) 0.038(2) 0.0283(16) -0.0003(14) 0.0027(13) -0.0031(15)
C5B' 0.0356(19) 0.067(3) 0.045(2) 0.0003(19) -0.0050(16) 0.0053(19)
C6 0.0352(17) 0.0263(18) 0.0369(17) 0.0099(13) -0.0020(13) -0.0026(14)
C6' 0.045(2) 0.064(3) 0.048(2) -0.0163(19) -0.0086(17) 0.0199(19)
C6B' 0.049(2) 0.058(3) 0.062(3) 0.002(2) -0.0201(19) -0.006(2)
C6B 0.0340(17) 0.041(2) 0.0370(17) -0.0064(15) 0.0007(13) 0.0053(15)
C7' 0.051(2) 0.046(2) 0.0420(19) -0.0030(17) -0.0155(16) 0.0051(18)
C7 0.0362(17) 0.0215(17) 0.0329(16) 0.0007(12) -0.0019(13) -0.0047(13)
C7B 0.0383(17) 0.0282(19) 0.0348(17) 0.0013(13) -0.0022(13) 0.0059(14)
C7B' 0.065(3) 0.056(3) 0.052(2) -0.015(2) -0.024(2) 0.010(2)
C8' 0.0417(19) 0.045(2) 0.0334(17) 0.0020(15) -0.0089(14) -0.0016(16)
C8 0.0280(15) 0.0194(16) 0.0289(15) 0.0010(12) -0.0017(11) -0.0002(12)
C8B 0.0284(15) 0.0284(19) 0.0327(16) -0.0008(13) -0.0021(12) 0.0019(13)
C8B' 0.051(2) 0.063(3) 0.0343(18) -0.0110(18) -0.0082(16) 0.011(2)
C9 0.0335(16) 0.0209(16) 0.0261(15) 0.0021(12) -0.0012(12) 0.0003(13)
C9' 0.0348(17) 0.040(2) 0.0242(14) 0.0016(13) -0.0048(12) 0.0002(14)
C9B' 0.0390(18) 0.053(2) 0.0286(16) -0.0041(15) -0.0054(14) 0.0088(17)
C9B 0.0350(17) 0.0281(18) 0.0298(15) -0.0006(13) -0.0041(13) -0.0005(13)
C10' 0.0323(17) 0.048(2) 0.0253(15) -0.0029(14) -0.0055(13) 0.0000(15)
C10 0.0403(18) 0.0271(18) 0.0265(16) 0.0015(12) 0.0006(13) 0.0060(14)
C10B 0.045(2) 0.034(2) 0.0323(16) 0.0040(14) -0.0015(14) -0.0053(16)
C11 0.057(2) 0.0196(17) 0.0264(15) -0.0011(12) -0.0029(14) 0.0018(15)
C11B 0.053(2) 0.0253(19) 0.0354(17) 0.0014(14) -0.0082(15) -0.0014(16)
C12 0.054(2) 0.0170(16) 0.0264(15) 0.0014(12) -0.0039(14) -0.0019(14)
C12B 0.0469(19) 0.0213(17) 0.0332(16) -0.0032(13) -0.0082(14) 0.0037(14)
C13 0.0318(15) 0.0194(16) 0.0251(14) -0.0011(12) -0.0020(12) 0.0000(12)
C13B 0.0305(16) 0.0252(18) 0.0311(16) -0.0025(13) -0.0037(12) 0.0005(13)
C14 0.0278(15) 0.0201(16) 0.0275(14) -0.0001(12) -0.0026(11) 0.0010(12)
C14B 0.0290(16) 0.0226(17) 0.0307(16) 0.0009(12) -0.0027(12) 0.0009(13)
C15 0.0441(19) 0.0223(17) 0.0328(16) -0.0011(13) -0.0019(14) -0.0034(14)
C15B 0.048(2) 0.0259(19) 0.0372(17) 0.0027(14) -0.0024(15) 0.0066(15)
C16 0.049(2) 0.0265(18) 0.0304(16) -0.0047(13) -0.0010(14) 0.0049(15)
C16B 0.0455(19) 0.0309(19) 0.0349(17) 0.0041(14) -0.0007(14) -0.0040(15)
C17 0.0290(15) 0.0246(17) 0.0278(15) -0.0002(12) -0.0031(12) 0.0040(13)
C17B 0.0276(15) 0.0293(18) 0.0342(16) -0.0005(13) -0.0044(12) -0.0019(13)
C18 0.0341(17) 0.039(2) 0.0326(16) 0.0048(14) 0.0005(13) 0.0081(15)
C18B 0.0371(18) 0.037(2) 0.0349(17) 0.0018(14) -0.0045(14) -0.0062(15)
C19 0.048(2) 0.043(2) 0.0367(18) 0.0038(15) 0.0066(15) 0.0138(17)
C19B 0.057(2) 0.048(3) 0.044(2) 0.0029(17) 0.0040(17) -0.0180(19)
C20 0.0313(16) 0.0279(18) 0.0266(15) -0.0010(12) -0.0051(12) 0.0015(13)
C20B 0.0275(15) 0.034(2) 0.0347(17) -0.0021(14) -0.0034(13) -0.0009(13)
C21 0.051(2) 0.0298(19) 0.0283(16) 0.0047(13) -0.0036(14) -0.0005(16)
C21B 0.057(2) 0.039(2) 0.0363(18) -0.0071(15) -0.0057(16) 0.0066(18)
C22 0.0357(17) 0.0360(19) 0.0294(16) 0.0028(14) 0.0000(13) 0.0073(14)
C22B 0.0337(17) 0.043(2) 0.0347(17) -0.0032(15) -0.0005(13) -0.0034(15)
C23 0.048(2) 0.056(2) 0.0288(16) 0.0016(16) 0.0018(15) 0.0185(18)
C23B 0.0381(18) 0.059(3) 0.0357(18) -0.0027(17) -0.0009(14) -0.0113(17)
C24 0.047(2) 0.069(3) 0.0308(17) -0.0026(18) 0.0015(15) 0.0190(19)
C24B 0.0370(18) 0.055(2) 0.0361(18) 0.0011(16) -0.0020(14) -0.0042(17)
C25 0.039(2) 0.103(4) 0.0308(18) -0.002(2) 0.0001(15) 0.009(2)
C25B 0.0299(18) 0.082(3) 0.0354(19) -0.0014(19) -0.0023(14) 0.0007(19)
C26 0.073(3) 0.148(5) 0.037(2) -0.020(3) 0.003(2) 0.018(3)
C26B 0.043(2) 0.086(3) 0.040(2) -0.016(2) 0.0015(16) -0.006(2)
C27 0.051(2) 0.106(4) 0.039(2) 0.021(2) 0.0018(17) 0.011(3)
C27B 0.060(3) 0.104(4) 0.039(2) 0.017(2) -0.0061(18) -0.001(3)
10B' 0.0335(17) 0.055(2) 0.0319(17) -0.0034(16) -0.0080(13) 0.0088(16)
O2' 0.0458(13) 0.0402(14) 0.0239(11) 0.0034(9) 0.0034(9) 0.0032(11)
O2B' 0.0582(16) 0.0508(16) 0.0277(11) -0.0017(11) -0.0017(10) 0.0039(13)
O4 0.0349(11) 0.0252(12) 0.0274(11) 0.0039(8) -0.0002(9) 0.0010(9)
O4B 0.0359(12) 0.0338(13) 0.0300(11) -0.0033(9) -0.0012(9) 0.0025(10)

loop_
_atom_type_symbol
_atom_type_description
_atom_type_scat_dispersion_real
_atom_type_scat_dispersion_imag
_atom_type_scat_source
C C 0.0181 0.0091 'International Tables Vol C Tables 4.2.6.8 and 6.1.1.4'
H H 0 0 'International Tables Vol C Tables 4.2.6.8 and 6.1.1.4'
O O 0.0492 0.0322 'International Tables Vol C Tables 4.2.6.8 and 6.1.1.4'

loop_
_exptl_crystal_face_index_h
_exptl_crystal_face_index_k
_exptl_crystal_face_index_l
_exptl_crystal_face_perp_dist
0 5 -5 0.2215
0 -5 5 0.2215
5 0 -11 0.1252
-5 0 11 0.1252
2 0 28 0.0552
-2 0 -28 0.0552

loop_
_geom_angle_atom_site_label_1
_geom_angle_atom_site_label_2
_geom_angle_atom_site_label_3
_geom_angle
C2 C1 C10 113.7(3)
C2 C1 H1A 108.8
C10 C1 H1A 108.8
C2 C1 H1B 108.8
C10 C1 H1B 108.8
H1A C1 H1B 107.7
O2' C1' C9' 114.3(3)
O2' C1' H1'A 108.7
C9' C1' H1'A 108.7
O2' C1' H1'B 108.7
C9' C1' H1'B 108.7
H1'A C1' H1'B 107.6
C2B C1B C10B 113.7(3)
C2B C1B H1BA 108.8
C10B C1B H1BA 108.8
C2B C1B H1BB 108.8
C10B C1B H1BB 108.8
H1BA C1B H1BB 107.7
O2B' C1B' C9B' 114.6(3)
O2B' C1B' H1BC 108.6
C9B' C1B' H1BC 108.6
O2B' C1B' H1BD 108.6
C9B' C1B' H1BD 108.6
H1BC C1B' H1BD 107.6
C3 C2 C1 112.4(3)
C3 C2 H2A 109.1
C1 C2 H2A 109.1
C3 C2 H2B 109.1
C1 C2 H2B 109.1
H2A C2 H2B 107.9
C3B C2B C1B 112.5(3)
C3B C2B H2BA 109.1
C1B C2B H2BA 109.1
C3B C2B H2BB 109.1
C1B C2B H2BB 109.1
H2BA C2B H2BB 107.8
O4 C3 O2' 110.5(2)
O4 C3 C4' 106.1(3)
O2' C3 C4' 109.4(2)
O4 C3 C2 110.7(2)
O2' C3 C2 106.9(3)
C4' C3 C2 113.3(3)
O4B C3B O2B' 110.5(3)
O4B C3B C4B' 105.9(3)
O2B' C3B C4B' 109.7(3)
O4B C3B C2B 110.9(3)
O2B' C3B C2B 106.9(3)
C4B' C3B C2B 113.0(3)
C3 C4' C10' 113.4(3)
C3 C4' H4'A 108.9
C10' C4' H4'A 108.9
C3 C4' H4'B 108.9
C10' C4' H4'B 108.9
H4'A C4' H4'B 107.7
10B' C4B' C3B 112.3(3)
10B' C4B' H4BA 109.1
C3B C4B' H4BA 109.1
10B' C4B' H4BB 109.1
C3B C4B' H4BB 109.1
H4BA C4B' H4BB 107.9
O4 C5 C6 104.6(2)
O4 C5 C10 111.7(2)
C6 C5 C10 113.9(2)
O4 C5 H5 108.8
C6 C5 H5 108.8
C10 C5 H5 108.8
C6' C5' C10' 121.2(4)
C6' C5' H5' 119.4
C10' C5' H5' 119.4
O4B C5B C6B 104.6(3)
O4B C5B C10B 111.5(3)
C6B C5B C10B 114.1(3)
O4B C5B H5B 108.8
C6B C5B H5B 108.8
C10B C5B H5B 108.8
C6B' C5B' 10B' 121.2(4)
C6B' C5B' H5B' 119.4
10B' C5B' H5B' 119.4
C5 C6 C7 111.3(2)
C5 C6 H6A 109.4
C7 C6 H6A 109.4
C5 C6 H6B 109.4
C7 C6 H6B 109.4
H6A C6 H6B 108
C5' C6' C7' 120.4(4)
C5' C6' H6' 119.8
C7' C6' H6' 119.8
C5B' C6B' C7B' 120.1(4)
C5B' C6B' H6B' 120
C7B' C6B' H6B' 120
C5B C6B C7B 110.9(3)
C5B C6B H6BA 109.5
C7B C6B H6BA 109.5
C5B C6B H6BB 109.5
C7B C6B H6BB 109.5
H6BA C6B H6BB 108
C8' C7' C6' 118.9(4)
C8' C7' H7' 120.6
C6' C7' H7' 120.6
C8 C7 C6 111.4(3)
C8 C7 H7A 109.4
C6 C7 H7A 109.4
C8 C7 H7B 109.4
C6 C7 H7B 109.4
H7A C7 H7B 108
C6B C7B C8B 111.4(3)
C6B C7B H7BA 109.4
C8B C7B H7BA 109.4
C6B C7B H7BB 109.4
C8B C7B H7BB 109.4
H7BA C7B H7BB 108
C8B' C7B' C6B' 118.9(4)
C8B' C7B' H7B' 120.6
C6B' C7B' H7B' 120.6
C7' C8' C9' 120.9(3)
C7' C8' H8' 119.6
C9' C8' H8' 119.6
C7 C8 C14 112.3(2)
C7 C8 C9 111.5(2)
C14 C8 C9 108.1(2)
C7 C8 H8 108.3
C14 C8 H8 108.3
C9 C8 H8 108.3
C14B C8B C7B 111.8(3)
C14B C8B C9B 108.5(2)
C7B C8B C9B 111.4(2)
C14B C8B H8B 108.3
C7B C8B H8B 108.3
C9B C8B H8B 108.3
C7B' C8B' C9B' 121.5(4)
C7B' C8B' H8B' 119.3
C9B' C8B' H8B' 119.3
C11 C9 C8 110.1(2)
C11 C9 C10 113.4(3)
C8 C9 C10 112.8(2)
C11 C9 H9 106.7
C8 C9 H9 106.7
C10 C9 H9 106.7
C10' C9' C8' 120.0(3)
C10' C9' C1' 120.0(3)
C8' C9' C1' 119.9(3)
10B' C9B' C8B' 119.5(4)
10B' C9B' C1B' 120.9(3)
C8B' C9B' C1B' 119.5(3)
C11B C9B C8B 110.0(2)
C11B C9B C10B 113.9(3)
C8B C9B C10B 113.0(3)
C11B C9B H9B 106.5
C8B C9B H9B 106.5
C10B C9B H9B 106.5
C9' C10' C5' 118.6(3)
C9' C10' C4' 119.4(3)
C5' C10' C4' 121.9(3)
C5 C10 C1 105.9(2)
C5 C10 C19 109.0(3)
C1 C10 C19 107.6(3)
C5 C10 C9 109.5(2)
C1 C10 C9 112.7(3)
C19 C10 C9 111.9(3)
C5B C10B C19B 109.4(3)
C5B C10B C1B 105.8(3)
C19B C10B C1B 107.8(3)
C5B C10B C9B 108.8(3)
C19B C10B C9B 111.8(3)
C1B C10B C9B 113.0(3)
C12 C11 C9 114.1(3)
C12 C11 H11A 108.7
C9 C11 H11A 108.7
C12 C11 H11B 108.7
C9 C11 H11B 108.7
H11A C11 H11B 107.6
C12B C11B C9B 113.4(3)
C12B C11B H11C 108.9
C9B C11B H11C 108.9
C12B C11B H11D 108.9
C9B C11B H11D 108.9
H11C C11B H11D 107.7
C13 C12 C11 112.6(3)
C13 C12 H12A 109.1
C11 C12 H12A 109.1
C13 C12 H12B 109.1
C11 C12 H12B 109.1
H12A C12 H12B 107.8
C13B C12B C11B 112.2(3)
C13B C12B H12C 109.2
C11B C12B H12C 109.2
C13B C12B H12D 109.2
C11B C12B H12D 109.2
H12C C12B H12D 107.9
C18 C13 C12 111.2(3)
C18 C13 C14 112.5(3)
C12 C13 C14 106.2(2)
C18 C13 C17 109.9(2)
C12 C13 C17 116.3(3)
C14 C13 C17 100.3(2)
C12B C13B C18B 110.8(3)
C12B C13B C14B 106.0(2)
C18B C13B C14B 112.6(3)
C12B C13B C17B 117.1(3)
C18B C13B C17B 109.7(2)
C14B C13B C17B 100.3(2)
C15 C14 C8 118.8(3)
C15 C14 C13 104.6(2)
C8 C14 C13 114.2(2)
C15 C14 H14 106.1
C8 C14 H14 106.1
C13 C14 H14 106.1
C8B C14B C15B 118.6(3)
C8B C14B C13B 114.9(3)
C15B C14B C13B 104.2(2)
C8B C14B H14B 106.1
C15B C14B H14B 106.1
C13B C14B H14B 106.1
C14 C15 C16 104.1(2)
C14 C15 H15A 110.9
C16 C15 H15A 110.9
C14 C15 H15B 110.9
C16 C15 H15B 110.9
H15A C15 H15B 109
C14B C15B C16B 104.1(3)
C14B C15B H15C 110.9
C16B C15B H15C 110.9
C14B C15B H15D 110.9
C16B C15B H15D 110.9
H15C C15B H15D 109
C15 C16 C17 106.9(2)
C15 C16 H16A 110.3
C17 C16 H16A 110.3
C15 C16 H16B 110.3
C17 C16 H16B 110.3
H16A C16 H16B 108.6
C15B C16B C17B 107.0(3)
C15B C16B H16C 110.3
C17B C16B H16C 110.3
C15B C16B H16D 110.3
C17B C16B H16D 110.3
H16C C16B H16D 108.6
C20 C17 C13 120.0(2)
C20 C17 C16 111.6(2)
C13 C17 C16 103.5(2)
C20 C17 H17 107
C13 C17 H17 107
C16 C17 H17 107
C20B C17B C13B 119.4(3)
C20B C17B C16B 112.2(3)
C13B C17B C16B 103.4(2)
C20B C17B H17B 107
C13B C17B H17B 107
C16B C17B H17B 107
C13 C18 H18A 109.5
C13 C18 H18B 109.5
H18A C18 H18B 109.5
C13 C18 H18C 109.5
H18A C18 H18C 109.5
H18B C18 H18C 109.5
C13B C18B H18D 109.5
C13B C18B H18E 109.5
H18D C18B H18E 109.5
C13B C18B H18F 109.5
H18D C18B H18F 109.5
H18E C18B H18F 109.5
C10 C19 H19A 109.5
C10 C19 H19B 109.5
H19A C19 H19B 109.5
C10 C19 H19C 109.5
H19A C19 H19C 109.5
H19B C19 H19C 109.5
C10B C19B H19D 109.5
C10B C19B H19E 109.5
H19D C19B H19E 109.5
C10B C19B H19F 109.5
H19D C19B H19F 109.5
H19E C19B H19F 109.5
C21 C20 C22 110.6(3)
C21 C20 C17 112.9(2)
C22 C20 C17 110.0(2)
C21 C20 H20 107.7
C22 C20 H20 107.7
C17 C20 H20 107.7
C21B C20B C17B 112.8(3)
C21B C20B C22B 110.4(3)
C17B C20B C22B 109.8(3)
C21B C20B H20B 107.9
C17B C20B H20B 107.9
C22B C20B H20B 107.9
C20 C21 H21A 109.5
C20 C21 H21B 109.5
H21A C21 H21B 109.5
C20 C21 H21C 109.5
H21A C21 H21C 109.5
H21B C21 H21C 109.5
C20B C21B H21D 109.5
C20B C21B H21E 109.5
H21D C21B H21E 109.5
C20B C21B H21F 109.5
H21D C21B H21F 109.5
H21E C21B H21F 109.5
C23 C22 C20 114.1(3)
C23 C22 H22A 108.7
C20 C22 H22A 108.7
C23 C22 H22B 108.7
C20 C22 H22B 108.7
H22A C22 H22B 107.6
C23B C22B C20B 114.3(3)
C23B C22B H22C 108.7
C20B C22B H22C 108.7
C23B C22B H22D 108.7
C20B C22B H22D 108.7
H22C C22B H22D 107.6
C24 C23 C22 113.6(3)
C24 C23 H23A 108.8
C22 C23 H23A 108.8
C24 C23 H23B 108.8
C22 C23 H23B 108.8
H23A C23 H23B 107.7
C24B C23B C22B 113.3(3)
C24B C23B H23C 108.9
C22B C23B H23C 108.9
C24B C23B H23D 108.9
C22B C23B H23D 108.9
H23C C23B H23D 107.7
C23 C24 C25 113.9(3)
C23 C24 H24A 108.8
C25 C24 H24A 108.8
C23 C24 H24B 108.8
C25 C24 H24B 108.8
H24A C24 H24B 107.7
C23B C24B C25B 114.2(3)
C23B C24B H24C 108.7
C25B C24B H24C 108.7
C23B C24B H24D 108.7
C25B C24B H24D 108.7
H24C C24B H24D 107.6
C27 C25 C26 111.1(4)
C27 C25 C24 111.5(4)
C26 C25 C24 110.5(4)
C27 C25 H25 107.9
C26 C25 H25 107.9
C24 C25 H25 107.9
C26B C25B C27B 110.4(3)
C26B C25B C24B 112.0(3)
C27B C25B C24B 110.7(3)
C26B C25B H25B 107.9
C27B C25B H25B 107.9
C24B C25B H25B 107.9
C25 C26 H26A 109.5
C25 C26 H26B 109.5
H26A C26 H26B 109.5
C25 C26 H26C 109.5
H26A C26 H26C 109.5
H26B C26 H26C 109.5
C25B C26B H26D 109.5
C25B C26B H26E 109.5
H26D C26B H26E 109.5
C25B C26B H26F 109.5
H26D C26B H26F 109.5
H26E C26B H26F 109.5
C25 C27 H27A 109.5
C25 C27 H27B 109.5
H27A C27 H27B 109.5
C25 C27 H27C 109.5
H27A C27 H27C 109.5
H27B C27 H27C 109.5
C25B C27B H27D 109.5
C25B C27B H27E 109.5
H27D C27B H27E 109.5
C25B C27B H27F 109.5
H27D C27B H27F 109.5
H27E C27B H27F 109.5
C9B' 10B' C5B' 118.9(3)
C9B' 10B' C4B' 119.0(3)
C5B' 10B' C4B' 122.1(3)
C1' O2' C3 114.2(2)
C3B O2B' C1B' 113.5(3)
C3 O4 C5 115.3(2)
C3B O4B C5B 115.3(3)

loop_
_geom_bond_atom_site_label_1
_geom_bond_atom_site_label_2
_geom_bond_distance
C1 C2 1.513(5)
C1 C10 1.537(4)
C1 H1A 0.99
C1 H1B 0.99
C1' O2' 1.421(4)
C1' C9' 1.506(4)
C1' H1'A 0.99
C1' H1'B 0.99
C1B C2B 1.525(5)
C1B C10B 1.540(5)
C1B H1BA 0.99
C1B H1BB 0.99
C1B' O2B' 1.434(4)
C1B' C9B' 1.498(5)
C1B' H1BC 0.99
C1B' H1BD 0.99
C2 C3 1.510(5)
C2 H2A 0.99
C2 H2B 0.99
C2B C3B 1.514(5)
C2B H2BA 0.99
C2B H2BB 0.99
C3 O4 1.422(4)
C3 O2' 1.427(3)
C3 C4' 1.505(4)
C3B O4B 1.422(4)
C3B O2B' 1.424(4)
C3B C4B' 1.511(5)
C4' C10' 1.508(5)
C4' H4'A 0.99
C4' H4'B 0.99
C4B' 10B' 1.508(5)
C4B' H4BA 0.99
C4B' H4BB 0.99
C5 O4 1.443(3)
C5 C6 1.517(4)
C5 C10 1.535(4)
C5 H5 1
C5' C6' 1.376(6)
C5' C10' 1.387(5)
C5' H5' 0.95
C5B O4B 1.443(4)
C5B C6B 1.518(5)
C5B C10B 1.539(5)
C5B H5B 1
C5B' C6B' 1.379(6)
C5B' 10B' 1.390(5)
C5B' H5B' 0.95
C6 C7 1.522(4)
C6 H6A 0.99
C6 H6B 0.99
C6' C7' 1.385(5)
C6' H6' 0.95
C6B' C7B' 1.383(6)
C6B' H6B' 0.95
C6B C7B 1.520(4)
C6B H6BA 0.99
C6B H6BB 0.99
C7' C8' 1.381(5)
C7' H7' 0.95
C7 C8 1.519(4)
C7 H7A 0.99
C7 H7B 0.99
C7B C8B 1.532(4)
C7B H7BA 0.99
C7B H7BB 0.99
C7B' C8B' 1.379(6)
C7B' H7B' 0.95
C8' C9' 1.394(5)
C8' H8' 0.95
C8 C14 1.523(4)
C8 C9 1.544(4)
C8 H8 1
C8B C14B 1.516(4)
C8B C9B 1.543(4)
C8B H8B 1
C8B' C9B' 1.388(5)
C8B' H8B' 0.95
C9 C11 1.540(4)
C9 C10 1.556(4)
C9 H9 1
C9' C10' 1.386(4)
C9B' 10B' 1.385(4)
C9B C11B 1.541(4)
C9B C10B 1.555(4)
C9B H9B 1
C10 C19 1.540(4)
C10B C19B 1.540(5)
C11 C12 1.537(4)
C11 H11A 0.99
C11 H11B 0.99
C11B C12B 1.536(4)
C11B H11C 0.99
C11B H11D 0.99
C12 C13 1.534(4)
C12 H12A 0.99
C12 H12B 0.99
C12B C13B 1.531(4)
C12B H12C 0.99
C12B H12D 0.99
C13 C18 1.533(4)
C13 C14 1.539(4)
C13 C17 1.555(4)
C13B C18B 1.537(4)
C13B C14B 1.544(4)
C13B C17B 1.555(4)
C14 C15 1.518(4)
C14 H14 1
C14B C15B 1.525(4)
C14B H14B 1
C15 C16 1.540(4)
C15 H15A 0.99
C15 H15B 0.99
C15B C16B 1.541(4)
C15B H15C 0.99
C15B H15D 0.99
C16 C17 1.559(5)
C16 H16A 0.99
C16 H16B 0.99
C16B C17B 1.559(5)
C16B H16C 0.99
C16B H16D 0.99
C17 C20 1.541(4)
C17 H17 1
C17B C20B 1.538(4)
C17B H17B 1
C18 H18A 0.98
C18 H18B 0.98
C18 H18C 0.98
C18B H18D 0.98
C18B H18E 0.98
C18B H18F 0.98
C19 H19A 0.98
C19 H19B 0.98
C19 H19C 0.98
C19B H19D 0.98
C19B H19E 0.98
C19B H19F 0.98
C20 C21 1.526(4)
C20 C22 1.535(4)
C20 H20 1
C20B C21B 1.528(5)
C20B C22B 1.543(4)
C20B H20B 1
C21 H21A 0.98
C21 H21B 0.98
C21 H21C 0.98
C21B H21D 0.98
C21B H21E 0.98
C21B H21F 0.98
C22 C23 1.527(4)
C22 H22A 0.99
C22 H22B 0.99
C22B C23B 1.528(4)
C22B H22C 0.99
C22B H22D 0.99
C23 C24 1.519(4)
C23 H23A 0.99
C23 H23B 0.99
C23B C24B 1.524(5)
C23B H23C 0.99
C23B H23D 0.99
C24 C25 1.540(5)
C24 H24A 0.99
C24 H24B 0.99
C24B C25B 1.534(5)
C24B H24C 0.99
C24B H24D 0.99
C25 C27 1.519(7)
C25 C26 1.525(6)
C25 H25 1
C25B C26B 1.513(6)
C25B C27B 1.522(6)
C25B H25B 1
C26 H26A 0.98
C26 H26B 0.98
C26 H26C 0.98
C26B H26D 0.98
C26B H26E 0.98
C26B H26F 0.98
C27 H27A 0.98
C27 H27B 0.98
C27 H27C 0.98
C27B H27D 0.98
C27B H27E 0.98
C27B H27F 0.98

loop_
_geom_torsion_atom_site_label_1
_geom_torsion_atom_site_label_2
_geom_torsion_atom_site_label_3
_geom_torsion_atom_site_label_4
_geom_torsion
C10 C1 C2 C3 51.1(4)
C10B C1B C2B C3B 49.8(4)
C1 C2 C3 O4 -48.9(4)
C1 C2 C3 O2' 71.5(3)
C1 C2 C3 C4' -167.9(3)
C1B C2B C3B O4B -47.8(4)
C1B C2B C3B O2B' 72.8(3)
C1B C2B C3B C4B' -166.5(3)
O4 C3 C4' C10' 70.8(3)
O2' C3 C4' C10' -48.3(4)
C2 C3 C4' C10' -167.5(3)
O4B C3B C4B' 10B' 67.9(3)
O2B' C3B C4B' 10B' -51.4(4)
C2B C3B C4B' 10B' -170.5(3)
O4 C5 C6 C7 66.6(3)
C10 C5 C6 C7 -55.6(3)
C10' C5' C6' C7' -0.2(5)
10B' C5B' C6B' C7B' -0.5(6)
O4B C5B C6B C7B 65.5(3)
C10B C5B C6B C7B -56.6(4)
C5' C6' C7' C8' -0.2(5)
C5 C6 C7 C8 55.8(3)
C5B C6B C7B C8B 55.7(4)
C5B' C6B' C7B' C8B' 0.2(6)
C6' C7' C8' C9' -0.3(5)
C6 C7 C8 C14 -176.6(2)
C6 C7 C8 C9 -55.1(3)
C6B C7B C8B C14B -176.4(3)
C6B C7B C8B C9B -54.8(3)
C6B' C7B' C8B' C9B' 0.3(6)
C7 C8 C9 C11 -178.5(3)
C14 C8 C9 C11 -54.6(3)
C7 C8 C9 C10 53.7(3)
C14 C8 C9 C10 177.6(2)
C7' C8' C9' C10' 1.1(5)
C7' C8' C9' C1' -177.3(3)
O2' C1' C9' C10' 16.9(4)
O2' C1' C9' C8' -164.8(3)
C7B' C8B' C9B' 10B' -0.5(5)
C7B' C8B' C9B' C1B' -177.9(3)
O2B' C1B' C9B' 10B' 13.2(5)
O2B' C1B' C9B' C8B' -169.5(3)
C14B C8B C9B C11B -54.1(3)
C7B C8B C9B C11B -177.7(3)
C14B C8B C9B C10B 177.3(3)
C7B C8B C9B C10B 53.8(3)
C8' C9' C10' C5' -1.5(5)
C1' C9' C10' C5' 176.9(3)
C8' C9' C10' C4' 176.3(3)
C1' C9' C10' C4' -5.4(5)
C6' C5' C10' C9' 1.0(5)
C6' C5' C10' C4' -176.6(3)
C3 C4' C10' C9' 21.3(4)
C3 C4' C10' C5' -161.0(3)
O4 C5 C10 C1 56.2(3)
C6 C5 C10 C1 174.4(3)
O4 C5 C10 C19 171.7(2)
C6 C5 C10 C19 -70.1(3)
O4 C5 C10 C9 -65.6(3)
C6 C5 C10 C9 52.6(3)
C2 C1 C10 C5 -52.8(3)
C2 C1 C10 C19 -169.3(3)
C2 C1 C10 C9 66.8(3)
C11 C9 C10 C5 -177.2(3)
C8 C9 C10 C5 -51.2(3)
C11 C9 C10 C1 65.2(3)
C8 C9 C10 C1 -168.8(2)
C11 C9 C10 C19 -56.3(4)
C8 C9 C10 C19 69.7(3)
O4B C5B C10B C19B 173.0(3)
C6B C5B C10B C19B -68.8(4)
O4B C5B C10B C1B 57.1(3)
C6B C5B C10B C1B 175.3(3)
O4B C5B C10B C9B -64.5(3)
C6B C5B C10B C9B 53.7(4)
C2B C1B C10B C5B -52.6(4)
C2B C1B C10B C19B -169.6(3)
C2B C1B C10B C9B 66.3(4)
C11B C9B C10B C5B -178.3(3)
C8B C9B C10B C5B -51.8(3)
C11B C9B C10B C19B -57.4(4)
C8B C9B C10B C19B 69.1(4)
C11B C9B C10B C1B 64.5(4)
C8B C9B C10B C1B -169.0(3)
C8 C9 C11 C12 52.0(4)
C10 C9 C11 C12 179.5(3)
C8B C9B C11B C12B 53.4(4)
C10B C9B C11B C12B -178.6(3)
C9 C11 C12 C13 -52.9(4)
C9B C11B C12B C13B -55.3(4)
C11 C12 C13 C18 -68.8(3)
C11 C12 C13 C14 53.8(3)
C11 C12 C13 C17 164.4(3)
C11B C12B C13B C18B -67.6(3)
C11B C12B C13B C14B 54.8(3)
C11B C12B C13B C17B 165.6(3)
C7 C8 C14 C15 -49.6(4)
C9 C8 C14 C15 -173.1(2)
C7 C8 C14 C13 -173.9(2)
C9 C8 C14 C13 62.6(3)
C18 C13 C14 C15 -70.9(3)
C12 C13 C14 C15 167.2(3)
C17 C13 C14 C15 45.7(3)
C18 C13 C14 C8 60.7(3)
C12 C13 C14 C8 -61.2(3)
C17 C13 C14 C8 177.3(2)
C7B C8B C14B C15B -51.7(4)
C9B C8B C14B C15B -175.0(3)
C7B C8B C14B C13B -175.7(2)
C9B C8B C14B C13B 61.0(3)
C12B C13B C14B C8B -60.3(3)
C18B C13B C14B C8B 61.0(3)
C17B C13B C14B C8B 177.5(2)
C12B C13B C14B C15B 168.4(3)
C18B C13B C14B C15B -70.4(3)
C17B C13B C14B C15B 46.2(3)
C8 C14 C15 C16 -163.1(3)
C13 C14 C15 C16 -34.3(3)
C8B C14B C15B C16B -163.6(3)
C13B C14B C15B C16B -34.4(3)
C14 C15 C16 C17 9.1(3)
C14B C15B C16B C17B 9.0(3)
C18 C13 C17 C20 -45.2(4)
C12 C13 C17 C20 82.3(3)
C14 C13 C17 C20 -163.7(3)
C18 C13 C17 C16 79.9(3)
C12 C13 C17 C16 -152.6(3)
C14 C13 C17 C16 -38.7(3)
C15 C16 C17 C20 149.1(3)
C15 C16 C17 C13 18.8(3)
C12B C13B C17B C20B 81.2(3)
C18B C13B C17B C20B -46.1(4)
C14B C13B C17B C20B -164.8(3)
C12B C13B C17B C16B -153.3(3)
C18B C13B C17B C16B 79.4(3)
C14B C13B C17B C16B -39.3(3)
C15B C16B C17B C20B 149.3(3)
C15B C16B C17B C13B 19.3(3)
C13 C17 C20 C21 -54.2(4)
C16 C17 C20 C21 -175.3(3)
C13 C17 C20 C22 -178.3(3)
C16 C17 C20 C22 60.6(3)
C13B C17B C20B C21B -55.7(4)
C16B C17B C20B C21B -176.9(3)
C13B C17B C20B C22B -179.2(3)
C16B C17B C20B C22B 59.6(3)
C21 C20 C22 C23 68.7(4)
C17 C20 C22 C23 -165.9(3)
C21B C20B C22B C23B 70.2(4)
C17B C20B C22B C23B -164.9(3)
C20 C22 C23 C24 171.6(3)
C20B C22B C23B C24B 178.3(3)
C22 C23 C24 C25 -173.3(4)
C22B C23B C24B C25B -176.2(3)
C23 C24 C25 C27 -68.9(5)
C23 C24 C25 C26 167.0(4)
C23B C24B C25B C26B -63.7(4)
C23B C24B C25B C27B 172.7(3)
C8B' C9B' 10B' C5B' 0.2(5)
C1B' C9B' 10B' C5B' 177.5(3)
C8B' C9B' 10B' C4B' 178.7(3)
C1B' C9B' 10B' C4B' -4.0(5)
C6B' C5B' 10B' C9B' 0.3(5)
C6B' C5B' 10B' C4B' -178.2(3)
C3B C4B' 10B' C9B' 22.8(4)
C3B C4B' 10B' C5B' -158.6(3)
C9' C1' O2' C3 -46.7(4)
O4 C3 O2' C1' -53.6(3)
C4' C3 O2' C1' 62.8(4)
C2 C3 O2' C1' -174.1(3)
O4B C3B O2B' C1B' -53.2(4)
C4B' C3B O2B' C1B' 63.2(4)
C2B C3B O2B' C1B' -173.9(3)
C9B' C1B' O2B' C3B -43.6(4)
O2' C3 O4 C5 -63.1(3)
C4' C3 O4 C5 178.4(2)
C2 C3 O4 C5 55.1(3)
C6 C5 O4 C3 175.3(2)
C10 C5 O4 C3 -61.1(3)
O2B' C3B O4B C5B -63.2(3)
C4B' C3B O4B C5B 178.1(2)
C2B C3B O4B C5B 55.1(4)
C6B C5B O4B C3B 174.2(2)
C10B C5B O4B C3B -62.1(3)
